data_2017913
loop_
_publ_author_name
'Ojala, William H.'
'Skrypek, Thomas M.'
'MacQueen, Brianna C.'
'Ojala, Charles R.'

_publ_section_title
;
 Intermolecular C---F&#x00B7;&#x00B7;&#x00B7;H---C contacts in the
 molecular packing of three isostructural
 <i>N</i>-(fluorophenyl)mannopyranosylamines
;
_journal_coeditor_code GZ3186
_journal_issue 12
_journal_name_full 'Acta Crystallographica Section C'
_journal_page_first o565
_journal_page_last o570
_journal_paper_doi 10.1107/S0108270110043556
_journal_volume 66
_journal_year 2010
_chemical_formula_iupac 'C12 H16 F N O5'
_chemical_formula_moiety 'C12 H16 F N O5'
_chemical_formula_sum 'C12 H16 F N O5'
_chemical_formula_weight 273.26
_chemical_melting_point_gt 449
_chemical_melting_point_lt 456
_chemical_name_systematic
;
<i>N</i>-(4-fluorophenyl)-\b-D-mannopyranosylamine
;
_space_group_IT_number 4
_symmetry_cell_setting monoclinic
_symmetry_space_group_name_Hall 'P 2yb'
_symmetry_space_group_name_H-M 'P 1 21 1'
_atom_sites_solution_hydrogens geom
_atom_sites_solution_primary direct
_atom_sites_solution_secondary difmap
_audit_creation_method SHELXL97
_cell_angle_alpha 90.00
_cell_angle_beta 102.151(3)
_cell_angle_gamma 90.00
_cell_formula_units_Z 2
_cell_length_a 6.4612(12)
_cell_length_b 6.7246(13)
_cell_length_c 14.501(3)
_cell_measurement_reflns_used 2130
_cell_measurement_temperature 173(2)
_cell_measurement_theta_max 27.4765
_cell_measurement_theta_min 2.874
_cell_volume 615.9(2)
_computing_cell_refinement 'SAINT-Plus (Bruker, 2003)'
_computing_data_collection 'SMART (Bruker, 2001)'
_computing_data_reduction 'SAINT-Plus (Bruker, 2003)'
_computing_molecular_graphics 'PLATON (Spek, 2009)'
_computing_publication_material 'SHELXL97 (Sheldrick, 2008)'
_computing_structure_refinement 'SHELXL97 (Sheldrick, 2008)'
_computing_structure_solution 'SHELXS97 (Sheldrick, 2008)'
_diffrn_ambient_temperature 173(2)
_diffrn_measured_fraction_theta_full 0.993
_diffrn_measured_fraction_theta_max 0.993
_diffrn_measurement_device_type 'Siemens SMART Platform CCD area-detector'
_diffrn_measurement_method '\w scans per \f'
_diffrn_radiation_monochromator graphite
_diffrn_radiation_source 'fine-focus sealed tube'
_diffrn_radiation_type MoK\a
_diffrn_radiation_wavelength 0.71073
_diffrn_reflns_av_R_equivalents 0.0287
_diffrn_reflns_av_sigmaI/netI 0.0203
_diffrn_reflns_limit_h_max 8
_diffrn_reflns_limit_h_min -8
_diffrn_reflns_limit_k_max 8
_diffrn_reflns_limit_k_min 0
_diffrn_reflns_limit_l_max 18
_diffrn_reflns_limit_l_min 0
_diffrn_reflns_number 7296
_diffrn_reflns_theta_full 27.50
_diffrn_reflns_theta_max 27.50
_diffrn_reflns_theta_min 1.44
_exptl_absorpt_coefficient_mu 0.124
_exptl_absorpt_correction_T_max 0.993
_exptl_absorpt_correction_T_min 0.937
_exptl_absorpt_correction_type multi-scan
_exptl_absorpt_process_details '(SADABS; Blessing, 1995)'
_exptl_crystal_colour colourless
_exptl_crystal_density_diffrn 1.473
_exptl_crystal_density_method 'not measured'
_exptl_crystal_description plate
_exptl_crystal_F_000 288
_exptl_crystal_size_max 0.52
_exptl_crystal_size_mid 0.50
_exptl_crystal_size_min 0.05
_refine_diff_density_max 0.233
_refine_diff_density_min -0.184
_refine_ls_extinction_method none
_refine_ls_goodness_of_fit_ref 1.062
_refine_ls_hydrogen_treatment mixed
_refine_ls_matrix_type full
_refine_ls_number_parameters 181
_refine_ls_number_reflns 1528
_refine_ls_number_restraints 1
_refine_ls_restrained_S_all 1.061
_refine_ls_R_factor_all 0.0361
_refine_ls_R_factor_gt 0.0310
_refine_ls_shift/su_max 0.000
_refine_ls_shift/su_mean 0.000
_refine_ls_structure_factor_coef Fsqd
_refine_ls_weighting_details 'calc w = 1/[\s^2^(Fo^2^)+(0.0367P)^2^+0.1325P] where P=(Fo^2^+2Fc^2^)/3'
_refine_ls_weighting_scheme calc
_refine_ls_wR_factor_gt 0.0726
_refine_ls_wR_factor_ref 0.0748
_reflns_number_gt 1393
_reflns_number_total 1528
_reflns_threshold_expression I>2\s(I)
_cod_data_source_file gz3186.cif
_cod_data_source_block I
_cod_original_sg_symbol_H-M 'P 21'
_cod_database_code 2017913
_cod_database_fobs_code 2017913

loop_
_symmetry_equiv_pos_as_xyz
'x, y, z'
'-x, y+1/2, -z'

loop_
_atom_site_type_symbol
_atom_site_label
_atom_site_fract_x
_atom_site_fract_y
_atom_site_fract_z
_atom_site_U_iso_or_equiv
_atom_site_adp_type
_atom_site_calc_flag
_atom_site_refinement_flags
_atom_site_occupancy
_atom_site_disorder_assembly
_atom_site_disorder_group
C C1 0.7356(3) 0.8305(3) 0.74293(14) 0.0219(4) Uani d . 1 . .
H H1 0.7976 0.9098 0.8005 0.026 Uiso calc R 1 . .
C C2 0.9134(3) 0.7583(3) 0.69619(13) 0.0207(4) Uani d . 1 . .
H H2 1.0194 0.6823 0.7433 0.025 Uiso calc R 1 . .
C C3 1.0236(3) 0.9322(3) 0.65893(14) 0.0203(4) Uani d . 1 . .
H H3 1.1030 1.0113 0.7134 0.024 Uiso calc R 1 . .
C C4 0.8641(3) 1.0665(3) 0.59611(14) 0.0186(4) Uani d . 1 . .
H H4 0.8006 0.9950 0.5364 0.022 Uiso calc R 1 . .
C C5 0.6886(3) 1.1274(3) 0.64718(13) 0.0187(4) Uani d . 1 . .
H H5 0.7516 1.2092 0.7037 0.022 Uiso calc R 1 . .
C C6 0.5173(3) 1.2460(3) 0.58380(14) 0.0219(4) Uani d . 1 . .
H H6A 0.5824 1.3460 0.5486 0.026 Uiso calc R 1 . .
H H6B 0.4287 1.1563 0.5375 0.026 Uiso calc R 1 . .
C C7 0.4818(3) 0.6829(3) 0.82922(14) 0.0257(4) Uani d . 1 . .
C C8 0.3758(3) 0.5102(4) 0.84729(15) 0.0317(5) Uani d . 1 . .
H H8 0.3978 0.3894 0.8168 0.038 Uiso calc R 1 . .
C C9 0.2393(4) 0.5138(4) 0.90910(18) 0.0392(6) Uani d . 1 . .
H H9 0.1677 0.3967 0.9216 0.047 Uiso calc R 1 . .
C C10 0.2098(4) 0.6899(5) 0.95183(17) 0.0428(7) Uani d . 1 . .
C C11 0.3075(4) 0.8619(5) 0.93554(17) 0.0410(6) Uani d . 1 . .
H H11 0.2834 0.9816 0.9665 0.049 Uiso calc R 1 . .
C C12 0.4440(3) 0.8589(4) 0.87245(15) 0.0321(5) Uani d . 1 . .
H H12 0.5110 0.9781 0.8592 0.039 Uiso calc R 1 . .
F F1 0.0800(2) 0.6902(3) 1.01517(12) 0.0678(6) Uani d . 1 . .
H H1N 0.586(4) 0.581(4) 0.7261(16) 0.025(6) Uiso d . 1 . .
N N1 0.6244(3) 0.6657(3) 0.76885(13) 0.0248(4) Uani d . 1 . .
O O2 0.8215(2) 0.6300(2) 0.62071(10) 0.0257(3) Uani d . 1 . .
H H2O 0.8979 0.5287 0.6215 0.039 Uiso calc R 1 . .
O O3 1.16922(19) 0.8561(2) 0.60617(9) 0.0249(3) Uani d . 1 . .
H H3O 1.2932 0.8869 0.6332 0.037 Uiso calc R 1 . .
O O4 0.9709(2) 1.2419(2) 0.57470(10) 0.0228(3) Uani d . 1 . .
H H4O 0.9343 1.2667 0.5168 0.034 Uiso calc R 1 . .
O O5 0.59062(19) 0.9545(2) 0.67698(9) 0.0204(3) Uani d . 1 . .
O O6 0.3889(2) 1.3433(3) 0.63840(11) 0.0318(4) Uani d . 1 . .
H H6O 0.2622 1.3088 0.6194 0.038(7) Uiso calc R 1 . .

loop_
_atom_site_aniso_label
_atom_site_aniso_U_11
_atom_site_aniso_U_22
_atom_site_aniso_U_33
_atom_site_aniso_U_12
_atom_site_aniso_U_13
_atom_site_aniso_U_23
C1 0.0205(9) 0.0225(10) 0.0224(9) 0.0003(8) 0.0040(7) 0.0031(8)
C2 0.0183(8) 0.0199(9) 0.0237(9) 0.0011(8) 0.0035(7) 0.0017(8)
C3 0.0148(8) 0.0224(10) 0.0240(9) 0.0006(8) 0.0045(7) -0.0020(8)
C4 0.0152(8) 0.0192(9) 0.0219(9) -0.0017(7) 0.0054(7) 0.0002(8)
C5 0.0156(8) 0.0182(9) 0.0232(9) -0.0030(8) 0.0064(7) -0.0017(8)
C6 0.0181(8) 0.0183(9) 0.0301(10) 0.0010(8) 0.0066(7) -0.0008(8)
C7 0.0214(9) 0.0321(11) 0.0234(9) 0.0025(9) 0.0044(8) 0.0070(8)
C8 0.0316(11) 0.0332(12) 0.0320(11) 0.0021(10) 0.0103(9) 0.0087(10)
C9 0.0329(12) 0.0471(15) 0.0412(13) 0.0021(11) 0.0163(10) 0.0166(12)
C10 0.0341(12) 0.0646(18) 0.0345(12) 0.0082(13) 0.0181(10) 0.0087(13)
C11 0.0374(12) 0.0514(16) 0.0359(13) 0.0075(13) 0.0116(10) -0.0058(13)
C12 0.0295(10) 0.0376(12) 0.0299(11) 0.0008(10) 0.0076(9) -0.0007(10)
F1 0.0643(11) 0.0864(15) 0.0693(11) 0.0077(11) 0.0516(10) 0.0063(11)
N1 0.0269(8) 0.0237(9) 0.0257(9) -0.0023(7) 0.0101(7) 0.0018(8)
O2 0.0246(7) 0.0191(7) 0.0339(8) 0.0010(6) 0.0073(6) -0.0038(6)
O3 0.0141(6) 0.0314(8) 0.0303(7) 0.0011(6) 0.0072(5) -0.0048(7)
O4 0.0189(6) 0.0230(7) 0.0273(7) -0.0041(6) 0.0067(5) 0.0031(6)
O5 0.0156(6) 0.0193(7) 0.0264(7) -0.0005(5) 0.0050(5) 0.0027(6)
O6 0.0176(6) 0.0307(8) 0.0474(9) 0.0027(7) 0.0075(6) -0.0110(8)

loop_
_atom_type_symbol
_atom_type_description
_atom_type_scat_dispersion_real
_atom_type_scat_dispersion_imag
_atom_type_scat_source
C C 0.0033 0.0016 'International Tables Vol C Tables 4.2.6.8 and 6.1.1.4'
H H 0.0000 0.0000 'International Tables Vol C Tables 4.2.6.8 and 6.1.1.4'
N N 0.0061 0.0033 'International Tables Vol C Tables 4.2.6.8 and 6.1.1.4'
O O 0.0106 0.0060 'International Tables Vol C Tables 4.2.6.8 and 6.1.1.4'
F F 0.0171 0.0103 'International Tables Vol C Tables 4.2.6.8 and 6.1.1.4'

loop_
_geom_angle_atom_site_label_1
_geom_angle_atom_site_label_2
_geom_angle_atom_site_label_3
_geom_angle_site_symmetry_1
_geom_angle_site_symmetry_3
_geom_angle
_geom_angle_publ_flag
N1 C1 O5 . . 109.34(15) ?
N1 C1 C2 . . 109.89(17) ?
O5 C1 C2 . . 109.30(14) ?
N1 C1 H1 . . 109.4 ?
O5 C1 H1 . . 109.4 ?
C2 C1 H1 . . 109.4 ?
O2 C2 C3 . . 110.06(15) ?
O2 C2 C1 . . 107.61(14) ?
C3 C2 C1 . . 111.32(17) ?
O2 C2 H2 . . 109.3 ?
C3 C2 H2 . . 109.3 ?
C1 C2 H2 . . 109.3 ?
O3 C3 C4 . . 109.40(15) ?
O3 C3 C2 . . 108.93(17) ?
C4 C3 C2 . . 111.05(14) ?
O3 C3 H3 . . 109.1 ?
C4 C3 H3 . . 109.1 ?
C2 C3 H3 . . 109.1 ?
O4 C4 C3 . . 108.78(14) ?
O4 C4 C5 . . 108.83(15) ?
C3 C4 C5 . . 110.24(15) ?
O4 C4 H4 . . 109.7 ?
C3 C4 H4 . . 109.7 ?
C5 C4 H4 . . 109.7 ?
O5 C5 C6 . . 107.36(14) ?
O5 C5 C4 . . 110.29(15) ?
C6 C5 C4 . . 111.65(15) ?
O5 C5 H5 . . 109.2 ?
C6 C5 H5 . . 109.2 ?
C4 C5 H5 . . 109.2 ?
O6 C6 C5 . . 110.08(16) ?
O6 C6 H6A . . 109.6 ?
C5 C6 H6A . . 109.6 ?
O6 C6 H6B . . 109.6 ?
C5 C6 H6B . . 109.6 ?
H6A C6 H6B . . 108.2 ?
C12 C7 C8 . . 118.93(19) ?
C12 C7 N1 . . 123.7(2) ?
C8 C7 N1 . . 117.4(2) ?
C9 C8 C7 . . 120.7(2) ?
C9 C8 H8 . . 119.7 ?
C7 C8 H8 . . 119.7 ?
C10 C9 C8 . . 118.5(2) ?
C10 C9 H9 . . 120.8 ?
C8 C9 H9 . . 120.8 ?
C11 C10 F1 . . 119.2(3) ?
C11 C10 C9 . . 122.9(2) ?
F1 C10 C9 . . 118.0(3) ?
C10 C11 C12 . . 118.7(3) ?
C10 C11 H11 . . 120.6 ?
C12 C11 H11 . . 120.6 ?
C7 C12 C11 . . 120.3(3) ?
C7 C12 H12 . . 119.9 ?
C11 C12 H12 . . 119.9 ?
C7 N1 C1 . . 122.61(19) ?
C7 N1 H1N . . 112.8(16) ?
C1 N1 H1N . . 115.0(16) ?
C2 O2 H2O . . 109.5 ?
C3 O3 H3O . . 109.5 ?
C4 O4 H4O . . 109.5 ?
C5 O5 C1 . . 113.54(13) ?
C6 O6 H6O . . 109.5 ?

loop_
_geom_bond_atom_site_label_1
_geom_bond_atom_site_label_2
_geom_bond_site_symmetry_2
_geom_bond_distance
_geom_bond_publ_flag
C1 N1 . 1.414(3) ?
C1 O5 . 1.453(2) ?
C1 C2 . 1.530(3) ?
C1 H1 . 1.000 ?
C2 O2 . 1.422(2) ?
C2 C3 . 1.526(3) ?
C2 H2 . 1.000 ?
C3 O3 . 1.427(2) ?
C3 C4 . 1.521(3) ?
C3 H3 . 1.000 ?
C4 O4 . 1.434(2) ?
C4 C5 . 1.535(2) ?
C4 H4 . 1.000 ?
C5 O5 . 1.434(2) ?
C5 C6 . 1.509(3) ?
C5 H5 . 1.000 ?
C6 O6 . 1.421(2) ?
C6 H6A . 0.990 ?
C6 H6B . 0.990 ?
C7 C12 . 1.385(3) ?
C7 C8 . 1.401(3) ?
C7 N1 . 1.403(2) ?
C8 C9 . 1.384(3) ?
C8 H8 . 0.950 ?
C9 C10 . 1.368(4) ?
C9 H9 . 0.950 ?
C10 C11 . 1.361(4) ?
C10 F1 . 1.368(2) ?
C11 C12 . 1.398(3) ?
C11 H11 . 0.950 ?
C12 H12 . 0.950 ?
N1 H1N . 0.84(3) ?
O2 H2O . 0.840 ?
O3 H3O . 0.840 ?
O4 H4O . 0.840 ?
O6 H6O . 0.840 ?

loop_
_geom_hbond_atom_site_label_D
_geom_hbond_atom_site_label_H
_geom_hbond_atom_site_label_A
_geom_hbond_site_symmetry_A
_geom_hbond_distance_DH
_geom_hbond_distance_HA
_geom_hbond_distance_DA
_geom_hbond_angle_DHA
N1 H1N O6 1_545 0.84(3) 2.26(3) 3.063(3) 160(2)
O2 H2O O4 1_545 0.84 2.13 2.908(2) 154.1
O3 H3O O5 1_655 0.84 1.95 2.7800(18) 171.3
O4 H4O O3 2_756 0.84 1.87 2.700(2) 171.0
O6 H6O O4 1_455 0.84 1.91 2.7504(19) 177.5

loop_
_geom_torsion_atom_site_label_1
_geom_torsion_atom_site_label_2
_geom_torsion_atom_site_label_3
_geom_torsion_atom_site_label_4
_geom_torsion_site_symmetry_1
_geom_torsion_site_symmetry_2
_geom_torsion_site_symmetry_3
_geom_torsion_site_symmetry_4
_geom_torsion
_geom_torsion_publ_flag
N1 C1 C2 O2 . . . . 54.0(2) ?
O5 C1 C2 O2 . . . . -66.03(19) ?
N1 C1 C2 C3 . . . . 174.64(16) ?
O5 C1 C2 C3 . . . . 54.6(2) ?
O2 C2 C3 O3 . . . . -53.69(18) ?
C1 C2 C3 O3 . . . . -172.92(14) ?
O2 C2 C3 C4 . . . . 66.85(19) ?
C1 C2 C3 C4 . . . . -52.4(2) ?
O3 C3 C4 O4 . . . . -68.34(19) ?
C2 C3 C4 O4 . . . . 171.39(16) ?
O3 C3 C4 C5 . . . . 172.40(15) ?
C2 C3 C4 C5 . . . . 52.1(2) ?
O4 C4 C5 O5 . . . . -174.96(14) ?
C3 C4 C5 O5 . . . . -55.74(19) ?
O4 C4 C5 C6 . . . . 65.76(19) ?
C3 C4 C5 C6 . . . . -175.02(16) ?
O5 C5 C6 O6 . . . . 74.23(19) y
C4 C5 C6 O6 . . . . -164.77(15) y
N1 C7 C8 C9 . . . . 177.4(2) ?
C8 C9 C10 F1 . . . . -177.9(2) ?
F1 C10 C11 C12 . . . . 178.4(2) ?
N1 C7 C12 C11 . . . . -176.72(19) ?
C12 C7 N1 C1 . . . . -3.2(3) ?
C8 C7 N1 C1 . . . . 177.94(18) y
O5 C1 N1 C7 . . . . -73.0(2) y
C2 C1 N1 C7 . . . . 167.00(17) y
C6 C5 O5 C1 . . . . -176.91(15) ?
C4 C5 O5 C1 . . . . 61.24(18) ?
N1 C1 O5 C5 . . . . 179.37(16) ?
C2 C1 O5 C5 . . . . -60.30(19) ?

loop_
_cod_related_entry_id
_cod_related_entry_database
_cod_related_entry_code
1 ChemSpider 26231186
